data_4061245
loop_
_publ_author_name
'Shin, Richard Y. C.'
'Tan, Geok Kheng'
'Koh, Lip Lin'
'Goh, Lai Yoong'
'Webster, Richard D.'

_publ_section_title
;
[(Ln)Ru{?3-(tpdt)}] Complexes as Dithiolate Donors to Group 10
Metal Centers. Synthetic, Single Crystal X-ray and Elecrtrochemical
Studies. {Ln = C6Me6 (HMB) and C5Me5 (Cp*); tpdt = S(CH2CH2)2S)2}.
;
_journal_issue 26
_journal_name_full Organometallics
_journal_page_first 6108
_journal_page_last 6115
_journal_paper_doi 10.1021/om049407t
_journal_volume 23
_journal_year 2004
_chemical_formula_sum 'C38 H61 F12 N3 P2 Pt Ru2 S6'
_chemical_formula_weight 1439.43
_space_group_IT_number 13
_symmetry_cell_setting monoclinic
_symmetry_space_group_name_Hall '-P 2yc'
_symmetry_space_group_name_H-M 'P 1 2/c 1'
_cell_angle_alpha 90.00
_cell_angle_beta 93.236(2)
_cell_angle_gamma 90.00
_cell_formula_units_Z 2
_cell_length_a 9.3529(10)
_cell_length_b 12.4153(13)
_cell_length_c 22.416(2)
_cell_measurement_temperature 223(2)
_cell_volume 2598.7(5)
_diffrn_ambient_temperature 223(2)
_exptl_crystal_density_diffrn 1.840
_cod_depositor_comments
;
The following automatic conversions were performed:
'_symmetry_cell_setting' value 'Monoclinic' changed to 'monoclinic'
according to '/home/saulius/struct/CIF-dictionaries/cif_core.dic'
dictionary named 'cif_core.dic' version 2.4.1 from 2010-06-29.

Automatic conversion script
Id: cif_fix_enum 1527 2010-12-29 10:47:43Z saulius 
;
_cod_original_sg_symbol_H-M 'P 2/c'
_cod_database_code 4061245

loop_
_symmetry_equiv_pos_as_xyz
'x, y, z'
'-x, y, -z+1/2'
'-x, -y, -z'
'x, -y, z-1/2'

loop_
_atom_site_label
_atom_site_type_symbol
_atom_site_fract_x
_atom_site_fract_y
_atom_site_fract_z
_atom_site_U_iso_or_equiv
_atom_site_adp_type
_atom_site_occupancy
_atom_site_symmetry_multiplicity
_atom_site_calc_flag
_atom_site_refinement_flags
_atom_site_disorder_assembly
_atom_site_disorder_group
Ru1 Ru 0.50747(10) 0.72965(7) 0.40454(4) 0.0236(3) Uani 1 1 d . . .
Pt1 Pt 0.5000 0.76209(5) 0.2500 0.0212(2) Uani 1 2 d S . .
S1 S 0.3380(3) 0.7629(2) 0.32445(13) 0.0263(6) Uani 1 1 d . . .
S2 S 0.6707(3) 0.7522(2) 0.32867(13) 0.0264(6) Uani 1 1 d . . .
S3 S 0.5163(4) 0.9157(2) 0.41434(13) 0.0277(7) Uani 1 1 d . . .
C1 C 0.2872(16) 0.9049(11) 0.3288(6) 0.037(3) Uani 1 1 d . . .
H1A H 0.3266 0.9440 0.2955 0.045 Uiso 1 1 calc R . .
H1B H 0.1826 0.9107 0.3245 0.045 Uiso 1 1 calc R . .
C2 C 0.3396(16) 0.9566(11) 0.3868(6) 0.041(3) Uani 1 1 d . . .
H2A H 0.2719 0.9397 0.4172 0.049 Uiso 1 1 calc R . .
H2B H 0.3394 1.0349 0.3813 0.049 Uiso 1 1 calc R . .
C3 C 0.7419(15) 0.8855(10) 0.3431(6) 0.037(3) Uani 1 1 d . . .
H3A H 0.8110 0.8827 0.3776 0.044 Uiso 1 1 calc R . .
H3B H 0.7929 0.9096 0.3085 0.044 Uiso 1 1 calc R . .
C4 C 0.6263(18) 0.9654(10) 0.3553(6) 0.042(3) Uani 1 1 d . . .
H4A H 0.5660 0.9774 0.3187 0.050 Uiso 1 1 calc R . .
H4B H 0.6699 1.0344 0.3675 0.050 Uiso 1 1 calc R . .
C5 C 0.4331(15) 0.7038(10) 0.4964(5) 0.031(3) Uani 1 1 d . . .
C6 C 0.5870(15) 0.7000(10) 0.4984(5) 0.030(3) Uani 1 1 d . . .
C7 C 0.6579(14) 0.6299(9) 0.4616(5) 0.027(3) Uani 1 1 d . . .
C8 C 0.5787(13) 0.5613(9) 0.4210(5) 0.027(3) Uani 1 1 d . . .
C9 C 0.4209(13) 0.5647(9) 0.4177(5) 0.022(2) Uani 1 1 d . . .
C10 C 0.3511(14) 0.6375(10) 0.4573(6) 0.031(3) Uani 1 1 d . . .
C11 C 0.364(2) 0.7845(11) 0.5373(7) 0.049(4) Uani 1 1 d . . .
H11A H 0.3431 0.7495 0.5745 0.074 Uiso 1 1 calc R . .
H11B H 0.2754 0.8111 0.5178 0.074 Uiso 1 1 calc R . .
H11C H 0.4287 0.8443 0.5455 0.074 Uiso 1 1 calc R . .
C12 C 0.6717(19) 0.7739(12) 0.5420(6) 0.048(4) Uani 1 1 d . . .
H12A H 0.6903 0.7368 0.5797 0.073 Uiso 1 1 calc R . .
H12B H 0.6167 0.8387 0.5485 0.073 Uiso 1 1 calc R . .
H12C H 0.7618 0.7930 0.5254 0.073 Uiso 1 1 calc R . .
C13 C 0.8217(16) 0.6297(12) 0.4615(7) 0.045(4) Uani 1 1 d . . .
H13A H 0.8603 0.5786 0.4909 0.067 Uiso 1 1 calc R . .
H13B H 0.8578 0.7012 0.4713 0.067 Uiso 1 1 calc R . .
H13C H 0.8507 0.6092 0.4222 0.067 Uiso 1 1 calc R . .
C14 C 0.6485(17) 0.4833(10) 0.3803(7) 0.042(3) Uani 1 1 d . . .
H14A H 0.6668 0.4159 0.4012 0.064 Uiso 1 1 calc R . .
H14B H 0.7382 0.5132 0.3683 0.064 Uiso 1 1 calc R . .
H14C H 0.5854 0.4705 0.3452 0.064 Uiso 1 1 calc R . .
C15 C 0.3344(18) 0.4944(12) 0.3748(7) 0.050(4) Uani 1 1 d . . .
H15A H 0.3136 0.4267 0.3941 0.075 Uiso 1 1 calc R . .
H15B H 0.3883 0.4806 0.3399 0.075 Uiso 1 1 calc R . .
H15C H 0.2454 0.5304 0.3627 0.075 Uiso 1 1 calc R . .
C16 C 0.1892(16) 0.6435(13) 0.4526(7) 0.046(4) Uani 1 1 d . . .
H16A H 0.1504 0.5941 0.4811 0.069 Uiso 1 1 calc R . .
H16B H 0.1545 0.6240 0.4125 0.069 Uiso 1 1 calc R . .
H16C H 0.1591 0.7163 0.4614 0.069 Uiso 1 1 calc R . .
P1 P 0.5000 0.2284(5) 0.2500 0.143(7) Uani 1 2 d S . .
F1 F 0.389(2) 0.1335(13) 0.2579(8) 0.162(9) Uani 1 1 d . . .
F2 F 0.541(3) 0.2283(11) 0.3178(6) 0.205(14) Uani 1 1 d . . .
F3 F 0.389(3) 0.3197(14) 0.2569(11) 0.26(2) Uani 1 1 d . . .
P2 P 1.0000 1.0000 0.0000 0.0390(12) Uani 1 2 d S . .
F4 F 0.8315(9) 1.0069(8) -0.0176(4) 0.054(2) Uani 1 1 d . . .
F5 F 0.9864(16) 0.8809(11) 0.0129(13) 0.190(12) Uani 1 1 d . . .
F6 F 0.9736(15) 1.022(2) 0.0639(7) 0.184(12) Uani 1 1 d . . .
N1S N 0.007(2) 0.619(2) 0.6136(14) 0.128(10) Uani 1 1 d . . .
C1S C 0.042(5) 0.793(3) 0.6669(14) 0.173(18) Uani 1 1 d . . .
H1SC H -0.0495 0.8279 0.6710 0.208 Uiso 1 1 calc R . .
H1SA H 0.1020 0.8387 0.6433 0.208 Uiso 1 1 calc R . .
H1SB H 0.0891 0.7824 0.7062 0.208 Uiso 1 1 calc R . .
C2S C 0.021(3) 0.691(2) 0.6378(12) 0.085(7) Uani 1 1 d . . .
N2S N 0.0000 0.818(3) 0.2500 0.071(7) Uani 1 2 d S . .
C3S C 0.0000 0.615(4) 0.2500 0.124(16) Uani 1 2 d S . .
H3SC H 0.0979 0.5890 0.2510 0.148 Uiso 0.50 1 calc PR . .
H3SA H -0.0517 0.5890 0.2141 0.148 Uiso 0.50 1 calc PR . .
H3SB H -0.0462 0.5890 0.2849 0.148 Uiso 0.50 1 calc PR . .
C4S C 0.0000 0.731(3) 0.2500 0.075(9) Uani 1 2 d S . .

loop_
_atom_site_aniso_label
_atom_site_aniso_U_11
_atom_site_aniso_U_22
_atom_site_aniso_U_33
_atom_site_aniso_U_23
_atom_site_aniso_U_13
_atom_site_aniso_U_12
Ru1 0.0327(6) 0.0192(5) 0.0188(5) 0.0000(3) 0.0023(4) -0.0010(4)
Pt1 0.0295(4) 0.0165(3) 0.0177(3) 0.000 0.0025(2) 0.000
S1 0.0315(16) 0.0250(15) 0.0226(14) -0.0009(11) 0.0025(12) 0.0049(12)
S2 0.0310(16) 0.0263(15) 0.0220(14) -0.0011(12) 0.0027(12) -0.0036(12)
S3 0.0414(18) 0.0205(14) 0.0213(15) -0.0014(11) 0.0036(13) -0.0026(12)
C1 0.048(8) 0.035(7) 0.029(7) 0.003(5) 0.006(6) 0.025(6)
C2 0.049(9) 0.035(8) 0.039(8) -0.003(6) -0.001(7) 0.013(6)
C3 0.046(8) 0.031(7) 0.034(7) -0.003(6) 0.007(6) -0.018(6)
C4 0.071(10) 0.022(7) 0.033(7) 0.003(5) 0.004(7) -0.009(6)
C5 0.053(8) 0.023(6) 0.018(6) 0.006(5) 0.007(6) 0.003(6)
C6 0.052(8) 0.019(6) 0.017(6) 0.004(5) 0.000(5) -0.002(5)
C7 0.036(7) 0.019(6) 0.027(6) 0.003(5) -0.006(5) -0.002(5)
C8 0.034(7) 0.016(6) 0.030(7) 0.003(5) -0.006(5) 0.013(5)
C9 0.032(6) 0.017(5) 0.017(6) 0.003(4) 0.003(5) -0.002(5)
C10 0.040(7) 0.022(6) 0.031(7) 0.006(5) 0.009(6) -0.005(5)
C11 0.086(12) 0.027(7) 0.038(8) 0.001(6) 0.032(8) 0.014(7)
C12 0.068(11) 0.045(9) 0.032(8) 0.013(6) -0.007(7) -0.017(7)
C13 0.041(8) 0.046(9) 0.048(9) 0.007(7) 0.003(7) 0.004(7)
C14 0.063(10) 0.021(7) 0.044(8) -0.005(6) 0.010(7) 0.004(6)
C15 0.063(10) 0.032(8) 0.055(10) -0.007(7) 0.004(8) -0.019(7)
C16 0.047(9) 0.044(8) 0.047(9) 0.000(7) 0.002(7) 0.000(7)
P1 0.38(2) 0.020(3) 0.026(3) 0.000 -0.024(6) 0.000
F1 0.31(3) 0.073(10) 0.106(12) 0.005(9) 0.024(16) -0.009(12)
F2 0.49(4) 0.067(9) 0.048(8) -0.006(6) -0.063(14) 0.024(15)
F3 0.55(6) 0.078(11) 0.143(18) -0.031(13) -0.09(3) 0.121(19)
P2 0.033(3) 0.038(3) 0.046(3) 0.010(2) 0.001(2) 0.000(2)
F4 0.031(5) 0.061(6) 0.070(6) 0.018(5) -0.004(4) 0.001(4)
F5 0.064(9) 0.061(9) 0.44(4) 0.080(15) -0.062(14) -0.020(7)
F6 0.053(8) 0.43(4) 0.072(9) -0.069(15) 0.006(7) 0.010(14)
N1S 0.051(12) 0.110(19) 0.22(3) -0.05(2) -0.003(14) 0.011(12)
C1S 0.30(6) 0.13(3) 0.08(2) -0.01(2) 0.01(3) 0.00(3)
C2S 0.067(15) 0.088(17) 0.099(19) 0.001(15) 0.010(13) 0.005(13)
N2S 0.038(12) 0.11(2) 0.068(16) 0.000 0.005(10) 0.000
C3S 0.07(2) 0.16(4) 0.14(4) 0.000 -0.04(2) 0.000
C4S 0.057(18) 0.11(3) 0.059(18) 0.000 -0.004(13) 0.000

loop_
_geom_bond_atom_site_label_1
_geom_bond_atom_site_label_2
_geom_bond_distance
_geom_bond_site_symmetry_2
_geom_bond_publ_flag
Ru1 C8 2.218(11) . ?
Ru1 C6 2.223(12) . ?
Ru1 C7 2.224(12) . ?
Ru1 C9 2.228(11) . ?
Ru1 C5 2.234(12) . ?
Ru1 C10 2.246(12) . ?
Ru1 S3 2.322(3) . ?
Ru1 S1 2.363(3) . ?
Ru1 S2 2.365(3) . ?
Pt1 S2 2.314(3) . ?
Pt1 S2 2.314(3) 2_655 ?
Pt1 S1 2.316(3) . ?
Pt1 S1 2.316(3) 2_655 ?
S1 C1 1.830(13) . ?
S2 C3 1.806(12) . ?
S3 C2 1.804(14) . ?
S3 C4 1.829(14) . ?
C1 C2 1.507(19) . ?
C3 C4 1.50(2) . ?
C5 C10 1.400(18) . ?
C5 C6 1.438(19) . ?
C5 C11 1.526(17) . ?
C6 C7 1.393(18) . ?
C6 C12 1.527(19) . ?
C7 C8 1.424(17) . ?
C7 C13 1.532(19) . ?
C8 C9 1.475(17) . ?
C8 C14 1.504(17) . ?
C9 C10 1.448(17) . ?
C9 C15 1.501(18) . ?
C10 C16 1.51(2) . ?
P1 F2 1.545(13) 2_655 ?
P1 F2 1.545(13) . ?
P1 F3 1.55(2) 2_655 ?
P1 F3 1.55(2) . ?
P1 F1 1.588(19) 2_655 ?
P1 F1 1.588(19) . ?
P2 F6 1.493(14) 3_775 ?
P2 F6 1.493(14) . ?
P2 F5 1.514(13) . ?
P2 F5 1.514(13) 3_775 ?
P2 F4 1.605(8) 3_775 ?
P2 F4 1.605(8) . ?
N1S C2S 1.06(3) . ?
C1S C2S 1.43(4) . ?
N2S C4S 1.07(4) . ?
C3S C4S 1.44(5) . ?
